data_7055062
loop_
_publ_author_name
'Panini, Piyush'
'Chopra, Deepak'

_publ_section_title
;
 Experimental and computational insights into the nature of weak
 intermolecular interactions in trifluoromethyl-substituted isomeric
 crystalline N-methyl-N-phenylbenzamides
;
_journal_issue 11
_journal_name_full 'New J. Chem.'
_journal_page_first 8720
_journal_paper_doi 10.1039/C5NJ01670C
_journal_volume 39
_journal_year 2015
_chemical_formula_moiety 'C15 H12 F3 N O'
_chemical_formula_sum 'C15 H12 F3 N O'
_chemical_formula_weight 279.26
_space_group_IT_number 14
_symmetry_cell_setting monoclinic
_symmetry_Int_Tables_number 14
_symmetry_space_group_name_Hall '-P 2ybc'
_symmetry_space_group_name_H-M 'P 1 21/c 1'
_atom_sites_solution_hydrogens geom
_atom_sites_solution_primary direct
_atom_sites_solution_secondary difmap
_audit_creation_method SHELXL-13
_audit_update_record
;
2014-09-23 deposited with the CCDC.
2015-08-18 downloaded from the CCDC.
;
_cell_angle_alpha 90.00
_cell_angle_beta 97.269(2)
_cell_angle_gamma 90.00
_cell_formula_units_Z 8
_cell_length_a 15.1633(5)
_cell_length_b 9.9603(3)
_cell_length_c 17.7768(6)
_cell_measurement_temperature 120(2)
_cell_volume 2663.27(15)
_computing_structure_refinement 'SHELXL-97 (Sheldrick, 1997)'
_computing_structure_solution 'SHELXS-97 (Sheldrick, 1990)'
_diffrn_ambient_temperature 120(2)
_diffrn_measured_fraction_theta_full 0.991
_diffrn_measured_fraction_theta_max 0.991
_diffrn_radiation_monochromator graphite
_diffrn_radiation_source 'fine-focus sealed tube'
_diffrn_radiation_type MoK\a
_diffrn_radiation_wavelength 0.71073
_diffrn_reflns_av_R_equivalents 0.0255
_diffrn_reflns_av_sigmaI/netI 0.0301
_diffrn_reflns_limit_h_max 19
_diffrn_reflns_limit_h_min -18
_diffrn_reflns_limit_k_max 11
_diffrn_reflns_limit_k_min -12
_diffrn_reflns_limit_l_max 18
_diffrn_reflns_limit_l_min -23
_diffrn_reflns_number 22406
_diffrn_reflns_theta_full 27.58
_diffrn_reflns_theta_max 27.58
_diffrn_reflns_theta_min 1.35
_exptl_absorpt_coefficient_mu 0.116
_exptl_absorpt_correction_T_max 0.9794
_exptl_absorpt_correction_T_min 0.9616
_exptl_absorpt_correction_type multi-scan
_exptl_absorpt_process_details SADABS
_exptl_crystal_colour colourless
_exptl_crystal_density_diffrn 1.393
_exptl_crystal_density_method 'not measured'
_exptl_crystal_description Block
_exptl_crystal_F_000 1152
_exptl_crystal_size_max 0.34
_exptl_crystal_size_mid 0.25
_exptl_crystal_size_min 0.18
_refine_diff_density_max 0.381
_refine_diff_density_min -0.357
_refine_diff_density_rms 0.042
_refine_ls_extinction_method none
_refine_ls_goodness_of_fit_ref 1.061
_refine_ls_hydrogen_treatment constr
_refine_ls_matrix_type full
_refine_ls_number_parameters 395
_refine_ls_number_reflns 6117
_refine_ls_number_restraints 0
_refine_ls_restrained_S_all 1.061
_refine_ls_R_factor_all 0.0659
_refine_ls_R_factor_gt 0.0490
_refine_ls_shift/su_max 0.000
_refine_ls_shift/su_mean 0.000
_refine_ls_structure_factor_coef Fsqd
_refine_ls_weighting_details 'calc w=1/[\s^2^(Fo^2^)+(0.0635P)^2^+0.7326P] where P=(Fo^2^+2Fc^2^)/3'
_refine_ls_weighting_scheme calc
_refine_ls_wR_factor_gt 0.1259
_refine_ls_wR_factor_ref 0.1356
_reflns_number_gt 4629
_reflns_number_total 6117
_reflns_threshold_expression >2sigma(I)
_cod_data_source_file c5nj01670c2.cif
_cod_data_source_block NM03
_cod_depositor_comments
;
The following automatic conversions were performed:

'_symmetry_cell_setting' value 'Monoclinic' changed to 'monoclinic'
according to
/usr/data/users/saulius/crontab/automatic-downloads/rss-feeds/RSC/lib/dictionaries/cif_core.dic
dictionary named 'cif_core.dic' version 2.4.2 from 2011-04-26.

Automatic conversion script
Id: cif_fix_values 3271 2015-04-21 07:52:19Z andrius 

 Adding full bibliography for 7055061--7055069.cif.

The following automatic conversions were performed:

data name '_iucr_refine_instruction_details' was replaced with
'_iucr_refine_instructions_details' as specified in the replacement
file 'data/replacement-values/replacement_tags.lst'.

Automatic conversion script
Id: cif_correct_tags 9268 2022-04-12 08:56:07Z antanas 
;
_cod_original_sg_symbol_H-M 'P 21/c'
_cod_database_code 7055062

loop_
_symmetry_equiv_pos_as_xyz
'x, y, z'
'-x, y+1/2, -z+1/2'
'-x, -y, -z'
'x, -y-1/2, z-1/2'

loop_
_atom_site_label
_atom_site_type_symbol
_atom_site_fract_x
_atom_site_fract_y
_atom_site_fract_z
_atom_site_U_iso_or_equiv
_atom_site_adp_type
_atom_site_occupancy
_atom_site_symmetry_multiplicity
_atom_site_calc_flag
_atom_site_refinement_flags
_atom_site_disorder_assembly
_atom_site_disorder_group
F1A F 0.50289(16) -0.3232(2) 0.26051(18) 0.1014(11) Uani 0.850(5) 1 d P A -1
F2A F 0.38796(15) -0.4335(3) 0.27530(14) 0.1009(11) Uani 0.850(5) 1 d P A -1
F3A F 0.4606(3) -0.4839(3) 0.18729(15) 0.1395(16) Uani 0.850(5) 1 d P A -1
F1B F 0.5083(8) -0.3758(13) 0.2178(9) 0.074(3) Uani 0.150(5) 1 d P A -2
F2B F 0.4284(7) -0.3414(11) 0.3025(6) 0.074(3) Uani 0.150(5) 1 d P A -2
F3B F 0.4192(7) -0.4964(12) 0.2273(10) 0.074(3) Uani 0.150(5) 1 d P A -2
O1 O 0.11411(8) -0.07994(14) 0.02951(7) 0.0451(3) Uani 1 1 d . . .
N1 N 0.21326(9) 0.07937(14) 0.00601(8) 0.0357(3) Uani 1 1 d . . .
C1 C 0.26219(10) -0.12096(16) 0.08099(8) 0.0307(3) Uani 1 1 d . . .
C2 C 0.25701(11) -0.25964(17) 0.07242(10) 0.0365(4) Uani 1 1 d . . .
H2 H 0.2136 -0.2972 0.0352 0.044 Uiso 1 1 calc R . .
C3 C 0.31378(11) -0.34324(18) 0.11702(10) 0.0392(4) Uani 1 1 d . . .
H3 H 0.3109 -0.4377 0.1097 0.047 Uiso 1 1 calc R . .
C4 C 0.37528(11) -0.28792(17) 0.17285(10) 0.0370(4) Uani 1 1 d . A .
C5 C 0.38114(11) -0.14995(18) 0.18251(9) 0.0364(4) Uani 1 1 d . . .
H5 H 0.4235 -0.1129 0.2208 0.044 Uiso 1 1 calc R . .
C6 C 0.32522(11) -0.06648(17) 0.13630(9) 0.0329(4) Uani 1 1 d . . .
H6 H 0.3298 0.0281 0.1423 0.039 Uiso 1 1 calc R . .
C7 C 0.30292(11) 0.11701(17) -0.00341(9) 0.0334(4) Uani 1 1 d . . .
C8 C 0.35028(11) 0.04406(17) -0.05148(9) 0.0357(4) Uani 1 1 d . . .
H8 H 0.3247 -0.0333 -0.0768 0.043 Uiso 1 1 calc R . .
C9 C 0.43499(12) 0.08504(19) -0.06211(10) 0.0407(4) Uani 1 1 d . . .
H9 H 0.4677 0.0354 -0.0948 0.049 Uiso 1 1 calc R . .
C10 C 0.47240(12) 0.19756(19) -0.02551(10) 0.0434(4) Uani 1 1 d . . .
H10 H 0.5307 0.2251 -0.0330 0.052 Uiso 1 1 calc R . .
C11 C 0.42471(12) 0.27003(19) 0.02204(11) 0.0435(4) Uani 1 1 d . . .
H11 H 0.4505 0.3472 0.0474 0.052 Uiso 1 1 calc R . .
C12 C 0.33971(12) 0.23094(18) 0.03299(10) 0.0397(4) Uani 1 1 d . . .
H12 H 0.3068 0.2816 0.0651 0.048 Uiso 1 1 calc R . .
C13 C 0.19105(11) -0.03889(17) 0.03602(8) 0.0330(4) Uani 1 1 d . . .
C14 C 0.14245(12) 0.1639(2) -0.03268(10) 0.0447(4) Uani 1 1 d . . .
H14A H 0.1408 0.1538 -0.0877 0.067 Uiso 1 1 calc R . .
H14B H 0.1540 0.2580 -0.0187 0.067 Uiso 1 1 calc R . .
H14C H 0.0852 0.1365 -0.0176 0.067 Uiso 1 1 calc R . .
C15 C 0.43270(15) -0.3791(2) 0.22445(13) 0.0532(5) Uani 1 1 d . . .
F1A' F 0.27309(17) -0.0204(2) 0.45070(9) 0.0897(7) Uani 0.904(4) 1 d P B -1
F2A' F 0.39071(11) -0.03066(19) 0.40209(13) 0.0901(8) Uani 0.904(4) 1 d P B -1
F3A' F 0.28910(14) -0.17782(13) 0.37311(10) 0.0921(9) Uani 0.904(4) 1 d P B -1
F1B' F 0.2460(10) -0.1124(17) 0.4205(8) 0.064(4) Uani 0.096(4) 1 d P B -2
F2B' F 0.3449(14) -0.0259(15) 0.4426(9) 0.064(4) Uani 0.096(4) 1 d P B -2
F3B' F 0.3729(10) -0.1411(15) 0.3564(7) 0.064(4) Uani 0.096(4) 1 d P B -2
O1' O 0.18614(8) 0.37755(11) 0.12014(7) 0.0383(3) Uani 1 1 d . . .
N1' N 0.04877(9) 0.30915(13) 0.14015(7) 0.0316(3) Uani 1 1 d . . .
C1' C 0.18041(10) 0.20955(15) 0.21369(8) 0.0279(3) Uani 1 1 d . . .
C2' C 0.25327(11) 0.25311(16) 0.26260(9) 0.0339(4) Uani 1 1 d . . .
H2' H 0.2751 0.3418 0.2580 0.041 Uiso 1 1 calc R . .
C3' C 0.29440(11) 0.16878(17) 0.31793(10) 0.0367(4) Uani 1 1 d . . .
H3' H 0.3433 0.1998 0.3522 0.044 Uiso 1 1 calc R . .
C4' C 0.26368(11) 0.03844(16) 0.32308(9) 0.0334(4) Uani 1 1 d . B .
C5' C 0.19315(10) -0.00768(16) 0.27281(9) 0.0326(4) Uani 1 1 d . . .
H5' H 0.1736 -0.0979 0.2758 0.039 Uiso 1 1 calc R . .
C6' C 0.15112(10) 0.07738(15) 0.21824(9) 0.0304(3) Uani 1 1 d . . .
H6' H 0.1024 0.0459 0.1839 0.037 Uiso 1 1 calc R . .
C7' C -0.00961(10) 0.25019(15) 0.18849(9) 0.0285(3) Uani 1 1 d . . .
C8' C -0.00235(10) 0.28457(16) 0.26458(9) 0.0305(3) Uani 1 1 d . . .
H8' H 0.0414 0.3474 0.2850 0.037 Uiso 1 1 calc R . .
C9' C -0.05901(12) 0.22711(17) 0.31070(10) 0.0381(4) Uani 1 1 d . . .
H9' H -0.0535 0.2492 0.3631 0.046 Uiso 1 1 calc R . .
C10' C -0.12363(12) 0.13773(17) 0.28054(11) 0.0420(4) Uani 1 1 d . . .
H10' H -0.1623 0.0979 0.3122 0.050 Uiso 1 1 calc R . .
C11' C -0.13197(12) 0.10620(17) 0.20437(11) 0.0419(4) Uani 1 1 d . . .
H11' H -0.1772 0.0458 0.1837 0.050 Uiso 1 1 calc R . .
C12' C -0.07505(11) 0.16177(16) 0.15766(10) 0.0353(4) Uani 1 1 d . . .
H12' H -0.0808 0.1396 0.1053 0.042 Uiso 1 1 calc R . .
C13' C 0.13864(11) 0.30594(15) 0.15447(8) 0.0294(3) Uani 1 1 d . . .
C14' C 0.00687(13) 0.39345(19) 0.07814(10) 0.0440(4) Uani 1 1 d . . .
H14D H 0.0530 0.4360 0.0523 0.066 Uiso 1 1 calc R . .
H14E H -0.0291 0.4629 0.0987 0.066 Uiso 1 1 calc R . .
H14F H -0.0313 0.3378 0.0420 0.066 Uiso 1 1 calc R . .
C15' C 0.30496(14) -0.0512(2) 0.38445(12) 0.0505(5) Uani 1 1 d . . .

loop_
_atom_site_aniso_label
_atom_site_aniso_U_11
_atom_site_aniso_U_22
_atom_site_aniso_U_33
_atom_site_aniso_U_23
_atom_site_aniso_U_13
_atom_site_aniso_U_12
F1A 0.0739(14) 0.0779(14) 0.133(2) 0.0386(13) -0.0621(15) -0.0112(11)
F2A 0.0810(14) 0.125(2) 0.0963(17) 0.0807(17) 0.0098(12) -0.0005(14)
F3A 0.197(3) 0.122(2) 0.0885(17) -0.0126(15) -0.0226(18) 0.120(3)
F1B 0.053(4) 0.059(5) 0.106(7) 0.035(4) -0.010(3) 0.000(3)
F2B 0.053(4) 0.059(5) 0.106(7) 0.035(4) -0.010(3) 0.000(3)
F3B 0.053(4) 0.059(5) 0.106(7) 0.035(4) -0.010(3) 0.000(3)
O1 0.0330(7) 0.0604(8) 0.0405(7) 0.0024(6) -0.0004(5) -0.0032(6)
N1 0.0327(7) 0.0395(8) 0.0347(7) 0.0004(6) 0.0027(6) 0.0073(6)
C1 0.0289(8) 0.0380(9) 0.0261(7) -0.0009(6) 0.0066(6) -0.0001(7)
C2 0.0349(9) 0.0406(9) 0.0343(9) -0.0062(7) 0.0056(7) -0.0051(7)
C3 0.0401(10) 0.0342(9) 0.0453(10) 0.0003(7) 0.0131(8) -0.0022(7)
C4 0.0328(9) 0.0420(9) 0.0380(9) 0.0090(7) 0.0111(7) 0.0031(7)
C5 0.0326(9) 0.0442(10) 0.0320(8) 0.0014(7) 0.0022(7) -0.0040(7)
C6 0.0349(9) 0.0341(8) 0.0296(8) -0.0016(6) 0.0037(6) -0.0016(7)
C7 0.0343(9) 0.0367(9) 0.0290(8) 0.0058(7) 0.0037(6) 0.0069(7)
C8 0.0393(10) 0.0380(9) 0.0293(8) 0.0022(7) 0.0020(7) 0.0092(7)
C9 0.0393(10) 0.0501(10) 0.0335(9) 0.0058(8) 0.0073(7) 0.0144(8)
C10 0.0369(10) 0.0521(11) 0.0415(10) 0.0119(8) 0.0062(8) 0.0050(8)
C11 0.0474(11) 0.0394(10) 0.0432(10) 0.0026(8) 0.0041(8) -0.0019(8)
C12 0.0450(10) 0.0379(9) 0.0372(9) -0.0007(7) 0.0093(8) 0.0047(8)
C13 0.0320(9) 0.0431(9) 0.0238(7) -0.0060(7) 0.0029(6) 0.0018(7)
C14 0.0409(10) 0.0488(11) 0.0425(10) -0.0002(8) -0.0022(8) 0.0141(8)
C15 0.0497(13) 0.0529(13) 0.0569(13) 0.0169(10) 0.0066(10) 0.0083(10)
F1A' 0.148(2) 0.0753(13) 0.0452(9) 0.0199(9) 0.0103(10) 0.0049(12)
F2A' 0.0576(10) 0.0855(13) 0.1147(17) 0.0398(12) -0.0372(10) -0.0037(9)
F3A' 0.1346(19) 0.0274(7) 0.0938(13) 0.0094(7) -0.0651(12) 0.0012(8)
F1B' 0.075(7) 0.063(6) 0.052(5) 0.015(4) 0.004(4) 0.013(5)
F2B' 0.075(7) 0.063(6) 0.052(5) 0.015(4) 0.004(4) 0.013(5)
F3B' 0.075(7) 0.063(6) 0.052(5) 0.015(4) 0.004(4) 0.013(5)
O1' 0.0448(7) 0.0317(6) 0.0418(7) 0.0033(5) 0.0189(5) -0.0024(5)
N1' 0.0345(7) 0.0332(7) 0.0272(7) 0.0058(5) 0.0041(5) 0.0010(6)
C1' 0.0286(8) 0.0266(7) 0.0301(8) -0.0034(6) 0.0096(6) 0.0006(6)
C2' 0.0338(9) 0.0271(8) 0.0413(9) -0.0041(7) 0.0064(7) -0.0054(6)
C3' 0.0333(9) 0.0386(9) 0.0367(9) -0.0075(7) -0.0012(7) -0.0044(7)
C4' 0.0323(9) 0.0353(8) 0.0323(8) -0.0016(7) 0.0026(7) 0.0007(7)
C5' 0.0325(9) 0.0266(8) 0.0385(9) 0.0006(7) 0.0045(7) -0.0025(6)
C6' 0.0289(8) 0.0291(8) 0.0329(8) -0.0036(6) 0.0021(6) -0.0017(6)
C7' 0.0273(8) 0.0278(8) 0.0304(8) 0.0036(6) 0.0035(6) 0.0037(6)
C8' 0.0302(8) 0.0297(8) 0.0311(8) 0.0000(6) 0.0025(6) 0.0032(6)
C9' 0.0430(10) 0.0377(9) 0.0355(9) 0.0061(7) 0.0120(7) 0.0095(8)
C10' 0.0392(10) 0.0323(9) 0.0580(12) 0.0115(8) 0.0193(8) 0.0053(7)
C11' 0.0318(9) 0.0297(9) 0.0638(12) 0.0011(8) 0.0039(8) -0.0016(7)
C12' 0.0341(9) 0.0334(8) 0.0371(9) -0.0017(7) -0.0011(7) 0.0020(7)
C13' 0.0368(9) 0.0244(7) 0.0283(8) -0.0032(6) 0.0096(6) -0.0006(6)
C14' 0.0506(11) 0.0455(10) 0.0359(9) 0.0141(8) 0.0047(8) 0.0073(8)
C15' 0.0532(13) 0.0500(12) 0.0441(11) 0.0079(9) -0.0099(9) -0.0059(9)

loop_
_atom_type_symbol
_atom_type_description
_atom_type_scat_dispersion_real
_atom_type_scat_dispersion_imag
_atom_type_scat_source
C C 0.0033 0.0016 'International Tables Vol C Tables 4.2.6.8 and 6.1.1.4'
H H 0.0000 0.0000 'International Tables Vol C Tables 4.2.6.8 and 6.1.1.4'
N N 0.0061 0.0033 'International Tables Vol C Tables 4.2.6.8 and 6.1.1.4'
O O 0.0106 0.0060 'International Tables Vol C Tables 4.2.6.8 and 6.1.1.4'
F F 0.0171 0.0103 'International Tables Vol C Tables 4.2.6.8 and 6.1.1.4'

loop_
_geom_angle_atom_site_label_1
_geom_angle_atom_site_label_2
_geom_angle_atom_site_label_3
_geom_angle
C13 N1 C7 123.93(13)
C13 N1 C14 118.75(14)
C7 N1 C14 116.25(14)
C2 C1 C6 119.26(15)
C2 C1 C13 117.11(14)
C6 C1 C13 123.16(15)
C3 C2 C1 121.05(16)
C3 C2 H2 119.5
C1 C2 H2 119.5
C2 C3 C4 119.15(16)
C2 C3 H3 120.4
C4 C3 H3 120.4
C5 C4 C3 120.61(16)
C5 C4 C15 120.30(17)
C3 C4 C15 119.05(17)
C6 C5 C4 119.86(16)
C6 C5 H5 120.1
C4 C5 H5 120.1
C5 C6 C1 120.03(15)
C5 C6 H6 120.0
C1 C6 H6 120.0
C12 C7 C8 120.39(16)
C12 C7 N1 119.23(14)
C8 C7 N1 120.30(15)
C9 C8 C7 119.41(17)
C9 C8 H8 120.3
C7 C8 H8 120.3
C10 C9 C8 120.54(16)
C10 C9 H9 119.7
C8 C9 H9 119.7
C9 C10 C11 119.74(17)
C9 C10 H10 120.1
C11 C10 H10 120.1
C10 C11 C12 120.50(18)
C10 C11 H11 119.8
C12 C11 H11 119.8
C11 C12 C7 119.42(16)
C11 C12 H12 120.3
C7 C12 H12 120.3
O1 C13 N1 122.26(15)
O1 C13 C1 118.63(15)
N1 C13 C1 119.08(14)
N1 C14 H14A 109.5
N1 C14 H14B 109.5
H14A C14 H14B 109.5
N1 C14 H14C 109.5
H14A C14 H14C 109.5
H14B C14 H14C 109.5
F1B C15 F3B 102.0(8)
F3B C15 F1A 122.4(5)
F1B C15 F2A 132.9(6)
F1A C15 F2A 107.5(2)
F1A C15 F3A 106.8(3)
F2A C15 F3A 104.0(3)
F1B C15 F2B 104.7(9)
F3B C15 F2B 100.7(9)
F3A C15 F2B 137.3(4)
F1B C15 C4 115.1(5)
F3B C15 C4 122.4(6)
F1A C15 C4 114.93(19)
F2A C15 C4 111.24(19)
F3A C15 C4 111.70(19)
F2B C15 C4 109.8(4)
C13' N1' C7' 124.05(13)
C13' N1' C14' 119.01(13)
C7' N1' C14' 116.33(13)
C2' C1' C6' 119.56(15)
C2' C1' C13' 118.08(13)
C6' C1' C13' 122.28(14)
C3' C2' C1' 120.57(14)
C3' C2' H2' 119.7
C1' C2' H2' 119.7
C2' C3' C4' 119.44(15)
C2' C3' H3' 120.3
C4' C3' H3' 120.3
C5' C4' C3' 120.49(15)
C5' C4' C15' 119.64(15)
C3' C4' C15' 119.85(15)
C6' C5' C4' 120.03(14)
C6' C5' H5' 120.0
C4' C5' H5' 120.0
C5' C6' C1' 119.84(15)
C5' C6' H6' 120.1
C1' C6' H6' 120.1
C8' C7' C12' 120.47(14)
C8' C7' N1' 120.30(14)
C12' C7' N1' 119.20(14)
C9' C8' C7' 119.82(15)
C9' C8' H8' 120.1
C7' C8' H8' 120.1
C10' C9' C8' 119.98(16)
C10' C9' H9' 120.0
C8' C9' H9' 120.0
C11' C10' C9' 120.00(16)
C11' C10' H10' 120.0
C9' C10' H10' 120.0
C10' C11' C12' 120.67(16)
C10' C11' H11' 119.7
C12' C11' H11' 119.7
C11' C12' C7' 119.04(16)
C11' C12' H12' 120.5
C7' C12' H12' 120.5
O1' C13' N1' 122.12(15)
O1' C13' C1' 119.77(14)
N1' C13' C1' 118.11(13)
N1' C14' H14D 109.5
N1' C14' H14E 109.5
H14D C14' H14E 109.5
N1' C14' H14F 109.5
H14D C14' H14F 109.5
H14E C14' H14F 109.5
F2B' C15' F3A' 114.7(8)
F2B' C15' F1B' 88.7(12)
F3A' C15' F2A' 110.3(2)
F1B' C15' F2A' 132.0(6)
F3A' C15' F1A' 105.96(19)
F2A' C15' F1A' 101.9(2)
F2B' C15' C4' 130.5(7)
F3A' C15' C4' 114.74(16)
F1B' C15' C4' 112.8(6)
F2A' C15' C4' 113.18(17)
F1A' C15' C4' 109.65(18)
F2B' C15' F3B' 97.1(11)
F1B' C15' F3B' 115.1(9)
F1A' C15' F3B' 139.2(5)
C4' C15' F3B' 111.0(5)

loop_
_geom_bond_atom_site_label_1
_geom_bond_atom_site_label_2
_geom_bond_distance
F1A C15 1.297(3)
F2A C15 1.314(3)
F3A C15 1.333(3)
F1B C15 1.168(12)
F2B C15 1.447(12)
F3B C15 1.188(11)
O1 C13 1.228(2)
N1 C13 1.353(2)
N1 C7 1.440(2)
N1 C14 1.466(2)
C1 C2 1.391(2)
C1 C6 1.392(2)
C1 C13 1.501(2)
C2 C3 1.375(2)
C2 H2 0.9500
C3 C4 1.387(2)
C3 H3 0.9500
C4 C5 1.386(2)
C4 C15 1.491(3)
C5 C6 1.382(2)
C5 H5 0.9500
C6 H6 0.9500
C7 C12 1.388(2)
C7 C8 1.389(2)
C8 C9 1.383(2)
C8 H8 0.9500
C9 C10 1.381(3)
C9 H9 0.9500
C10 C11 1.383(3)
C10 H10 0.9500
C11 C12 1.384(3)
C11 H11 0.9500
C12 H12 0.9500
C14 H14A 0.9800
C14 H14B 0.9800
C14 H14C 0.9800
F1A' C15' 1.363(3)
F2A' C15' 1.314(3)
F3A' C15' 1.295(2)
F1B' C15' 1.314(15)
F1B' F2B' 1.73(3)
F2B' C15' 1.158(15)
F3B' C15' 1.497(14)
O1' C13' 1.2293(18)
N1' C13' 1.355(2)
N1' C7' 1.435(2)
N1' C14' 1.465(2)
C1' C2' 1.386(2)
C1' C6' 1.395(2)
C1' C13' 1.504(2)
C2' C3' 1.381(2)
C2' H2' 0.9500
C3' C4' 1.386(2)
C3' H3' 0.9500
C4' C5' 1.383(2)
C4' C15' 1.485(2)
C5' C6' 1.382(2)
C5' H5' 0.9500
C6' H6' 0.9500
C7' C8' 1.386(2)
C7' C12' 1.387(2)
C8' C9' 1.384(2)
C8' H8' 0.9500
C9' C10' 1.381(3)
C9' H9' 0.9500
C10' C11' 1.380(3)
C10' H10' 0.9500
C11' C12' 1.386(2)
C11' H11' 0.9500
C12' H12' 0.9500
C14' H14D 0.9800
C14' H14E 0.9800
C14' H14F 0.9800

loop_
_geom_torsion_atom_site_label_1
_geom_torsion_atom_site_label_2
_geom_torsion_atom_site_label_3
_geom_torsion_atom_site_label_4
_geom_torsion
C6 C1 C2 C3 -0.8(2)
C13 C1 C2 C3 -173.25(15)
C1 C2 C3 C4 1.9(2)
C2 C3 C4 C5 -1.6(2)
C2 C3 C4 C15 176.02(16)
C3 C4 C5 C6 0.1(2)
C15 C4 C5 C6 -177.47(16)
C4 C5 C6 C1 1.0(2)
C2 C1 C6 C5 -0.7(2)
C13 C1 C6 C5 171.27(14)
C13 N1 C7 C12 -119.88(17)
C14 N1 C7 C12 72.18(19)
C13 N1 C7 C8 63.4(2)
C14 N1 C7 C8 -104.50(18)
C12 C7 C8 C9 0.8(2)
N1 C7 C8 C9 177.41(14)
C7 C8 C9 C10 -0.1(2)
C8 C9 C10 C11 -0.1(3)
C9 C10 C11 C12 -0.2(3)
C10 C11 C12 C7 0.9(3)
C8 C7 C12 C11 -1.1(2)
N1 C7 C12 C11 -177.80(15)
C7 N1 C13 O1 -164.90(15)
C14 N1 C13 O1 2.7(2)
C7 N1 C13 C1 17.1(2)
C14 N1 C13 C1 -175.24(14)
C2 C1 C13 O1 39.9(2)
C6 C1 C13 O1 -132.21(17)
C2 C1 C13 N1 -142.04(15)
C6 C1 C13 N1 45.8(2)
C5 C4 C15 F1B -69.2(10)
C3 C4 C15 F1B 113.2(10)
C5 C4 C15 F3B 166.1(11)
C3 C4 C15 F3B -11.5(12)
C5 C4 C15 F1A -20.1(3)
C3 C4 C15 F1A 162.3(3)
C5 C4 C15 F2A 102.3(3)
C3 C4 C15 F2A -75.3(3)
C5 C4 C15 F3A -141.9(3)
C3 C4 C15 F3A 40.4(3)
C5 C4 C15 F2B 48.6(5)
C3 C4 C15 F2B -129.0(5)
C6' C1' C2' C3' -3.0(2)
C13' C1' C2' C3' -179.84(14)
C1' C2' C3' C4' 1.7(2)
C2' C3' C4' C5' 0.8(3)
C2' C3' C4' C15' -177.39(17)
C3' C4' C5' C6' -1.8(2)
C15' C4' C5' C6' 176.35(16)
C4' C5' C6' C1' 0.4(2)
C2' C1' C6' C5' 2.0(2)
C13' C1' C6' C5' 178.65(14)
C13' N1' C7' C8' 54.7(2)
C14' N1' C7' C8' -116.25(16)
C13' N1' C7' C12' -127.34(16)
C14' N1' C7' C12' 61.75(19)
C12' C7' C8' C9' 2.0(2)
N1' C7' C8' C9' 179.99(14)
C7' C8' C9' C10' -1.2(2)
C8' C9' C10' C11' -0.3(2)
C9' C10' C11' C12' 1.0(3)
C10' C11' C12' C7' -0.3(2)
C8' C7' C12' C11' -1.3(2)
N1' C7' C12' C11' -179.27(14)
C7' N1' C13' O1' -166.23(14)
C14' N1' C13' O1' 4.5(2)
C7' N1' C13' C1' 14.7(2)
C14' N1' C13' C1' -174.64(14)
C2' C1' C13' O1' 41.4(2)
C6' C1' C13' O1' -135.34(16)
C2' C1' C13' N1' -139.49(15)
C6' C1' C13' N1' 43.8(2)
F1B' F2B' C15' F3A' -55.9(9)
F1B' F2B' C15' F2A' -152.6(9)
F1B' F2B' C15' F1A' 35.5(9)
F1B' F2B' C15' C4' 119.3(11)
F1B' F2B' C15' F3B' -115.1(9)
F2B' F1B' C15' F3A' 119.7(9)
F2B' F1B' C15' F2A' 28.6(11)
F2B' F1B' C15' F1A' -37.1(9)
F2B' F1B' C15' C4' -134.0(9)
F2B' F1B' C15' F3B' 97.3(11)
C5' C4' C15' F2B' -155.7(15)
C3' C4' C15' F2B' 22.4(15)
C5' C4' C15' F3A' 19.4(3)
C3' C4' C15' F3A' -162.4(2)
C5' C4' C15' F1B' -46.8(9)
C3' C4' C15' F1B' 131.4(9)
C5' C4' C15' F2A' 147.3(2)
C3' C4' C15' F2A' -34.6(3)
C5' C4' C15' F1A' -99.6(2)
C3' C4' C15' F1A' 78.5(2)
C5' C4' C15' F3B' 84.1(7)
C3' C4' C15' F3B' -97.7(7)
